data_4089444
loop_
_publ_author_name
'Laskowski, Nadine'
'Reis, Eva-Maria'
'K\"otzner, Lisa'
'Baus, Johannes A.'
'Burschka, Christian'
'Tacke, Reinhold'

_publ_section_title
;
 Synthesis of Silicon-Functionalized (Silylmethyl)silanes and
 \a,\w-Dichlorocarbosilanes Using the TMOP (2,4,6-Trimethoxyphenyl)
 Protecting Group: (TMOP)Me2SiCH2Cl and (TMOP)2MeSiCH2Cl as Reagents To
 Introduce the ClMe2SiCH2, MeOMe2SiCH2, or Cl2MeSiCH2 Group by
 Nucleophilic Substitution at Silicon
;
_journal_issue 11
_journal_name_full Organometallics
_journal_page_first 3269
_journal_paper_doi 10.1021/om400190q
_journal_volume 32
_journal_year 2013
_chemical_formula_moiety 'C14 H25 Cl O3 Si2'
_chemical_formula_sum 'C14 H25 Cl O3 Si2'
_chemical_formula_weight 332.97
_space_group_crystal_system triclinic
_space_group_IT_number 2
_space_group_name_Hall '-P 1'
_space_group_name_H-M_alt 'P -1'
_atom_sites_solution_hydrogens geom
_audit_creation_method SHELXL-2012
_cell_angle_alpha 77.339(2)
_cell_angle_beta 83.886(2)
_cell_angle_gamma 81.017(2)
_cell_formula_units_Z 2
_cell_length_a 8.2187(4)
_cell_length_b 9.2752(4)
_cell_length_c 12.1689(6)
_cell_measurement_reflns_used 9856
_cell_measurement_temperature 100(2)
_cell_measurement_theta_max 30.96
_cell_measurement_theta_min 2.52
_cell_volume 891.46(7)
_computing_cell_refinement Bruker-SAINT
_computing_data_collection Bruker-SAINT
_computing_data_reduction Bruker-SAINT
_computing_molecular_graphics Ortep/Povray
_computing_publication_material Bruker-SHELXTL
_computing_structure_refinement 'SHELXL-2012 (Sheldrick, 2012)'
_computing_structure_solution 'SHELXS-97 (Sheldrick, 2008)'
_diffrn_ambient_temperature 100(2)
_diffrn_measured_fraction_theta_full 0.999
_diffrn_measured_fraction_theta_max 0.917
_diffrn_measurement_device_type Bruker_Kappa_Apex2_CCD
_diffrn_measurement_method omega_scan
_diffrn_radiation_monochromator MONTEL_multi_layer_optics
_diffrn_radiation_source rotating_anode
_diffrn_radiation_type MoK\a
_diffrn_radiation_wavelength 0.71073
_diffrn_reflns_av_R_equivalents 0.0240
_diffrn_reflns_av_unetI/netI 0.0145
_diffrn_reflns_Laue_measured_fraction_full 0.999
_diffrn_reflns_Laue_measured_fraction_max 0.917
_diffrn_reflns_limit_h_max 11
_diffrn_reflns_limit_h_min -11
_diffrn_reflns_limit_k_max 13
_diffrn_reflns_limit_k_min -13
_diffrn_reflns_limit_l_max 17
_diffrn_reflns_limit_l_min -17
_diffrn_reflns_number 33338
_diffrn_reflns_point_group_measured_fraction_full 0.999
_diffrn_reflns_point_group_measured_fraction_max 0.917
_diffrn_reflns_theta_full 25.242
_diffrn_reflns_theta_max 31.330
_diffrn_reflns_theta_min 1.720
_exptl_absorpt_coefficient_mu 0.353
_exptl_absorpt_correction_T_max .7462
_exptl_absorpt_correction_T_min .6592
_exptl_absorpt_correction_type multi-scan
_exptl_absorpt_process_details Bruker-SADABS
_exptl_crystal_colour colourless
_exptl_crystal_density_diffrn 1.240
_exptl_crystal_description diamond_shaped
_exptl_crystal_F_000 356
_exptl_crystal_size_max .50
_exptl_crystal_size_mid .40
_exptl_crystal_size_min .14
_exptl_transmission_factor_max .7462
_exptl_transmission_factor_min .6592
_refine_diff_density_max 0.499
_refine_diff_density_min -0.180
_refine_diff_density_rms 0.046
_refine_ls_extinction_method none
_refine_ls_goodness_of_fit_ref 1.059
_refine_ls_hydrogen_treatment constr
_refine_ls_matrix_type full
_refine_ls_number_parameters 188
_refine_ls_number_reflns 5369
_refine_ls_number_restraints 0
_refine_ls_restrained_S_all 1.059
_refine_ls_R_factor_all 0.0284
_refine_ls_R_factor_gt 0.0258
_refine_ls_shift/su_max 0.002
_refine_ls_shift/su_mean 0.000
_refine_ls_structure_factor_coef Fsqd
_refine_ls_weighting_details
;
 w=1/[\s^2^(Fo^2^)+(0.0363P)^2^+0.2628P]
 where P=(Fo^2^+2Fc^2^)/3
;
_refine_ls_weighting_scheme calc
_refine_ls_wR_factor_gt 0.0715
_refine_ls_wR_factor_ref 0.0733
_reflns_Friedel_coverage 0.000
_reflns_number_gt 4957
_reflns_number_total 5369
_reflns_threshold_expression 'I > 2\s(I)'
_cod_data_source_file om400190q_si_001.cif
_cod_data_source_block las011d
_cod_database_code 4089444
_shelx_space_group_comment
;
The symmetry employed for this shelxl refinement is uniquely defined
by the following loop, which should always be used as a source of
symmetry information in preference to the above space-group names.
They are only intended as comments.
;
_shelxl_version_number 2012-9

loop_
_space_group_symop_operation_xyz
'x, y, z'
'-x, -y, -z'

loop_
_atom_site_label
_atom_site_type_symbol
_atom_site_fract_x
_atom_site_fract_y
_atom_site_fract_z
_atom_site_U_iso_or_equiv
_atom_site_adp_type
_atom_site_occupancy
_atom_site_site_symmetry_order
_atom_site_calc_flag
_atom_site_refinement_flags_posn
_atom_site_refinement_flags_adp
C1 C 0.36286(10) 0.71771(9) 0.70635(7) 0.01411(14) Uani 1 1 d . .
C2 C 0.49945(10) 0.79331(9) 0.66211(7) 0.01413(14) Uani 1 1 d . .
C3 C 0.64482(10) 0.72605(9) 0.61506(7) 0.01638(15) Uani 1 1 d . .
H3 H 0.7329 0.7817 0.5847 0.020 Uiso 1 1 calc R U
C4 C 0.65856(10) 0.57505(9) 0.61332(7) 0.01686(15) Uani 1 1 d . .
C5 C 0.53013(11) 0.49270(9) 0.65684(7) 0.01749(16) Uani 1 1 d . .
H5 H 0.5408 0.3895 0.6558 0.021 Uiso 1 1 calc R U
C6 C 0.38458(10) 0.56570(9) 0.70228(7) 0.01565(15) Uani 1 1 d . .
C7 C 0.60571(11) 1.02700(10) 0.61956(8) 0.01887(16) Uani 1 1 d . .
H7A H 0.7060 0.9864 0.6590 0.028 Uiso 1 1 calc R U
H7B H 0.5722 1.1309 0.6267 0.028 Uiso 1 1 calc R U
H7C H 0.6277 1.0228 0.5395 0.028 Uiso 1 1 calc R U
C8 C 0.83049(12) 0.36224(10) 0.56299(9) 0.02541(19) Uani 1 1 d . .
H8A H 0.8192 0.3030 0.6400 0.038 Uiso 1 1 calc R U
H8B H 0.9413 0.3354 0.5286 0.038 Uiso 1 1 calc R U
H8C H 0.7477 0.3421 0.5181 0.038 Uiso 1 1 calc R U
C12 C 0.21418(11) 0.90662(9) 0.88319(7) 0.01730(15) Uani 1 1 d . .
H12A H 0.2889 0.9825 0.8533 0.021 Uiso 1 1 calc R U
H12B H 0.1090 0.9598 0.9107 0.021 Uiso 1 1 calc R U
C9 C 0.25826(13) 0.34252(11) 0.72946(9) 0.02536(19) Uani 1 1 d . .
H9A H 0.2805 0.3417 0.6488 0.038 Uiso 1 1 calc R U
H9B H 0.1517 0.3076 0.7564 0.038 Uiso 1 1 calc R U
H9C H 0.3459 0.2765 0.7716 0.038 Uiso 1 1 calc R U
C13 C 0.52579(12) 0.70635(12) 0.97844(9) 0.02548(19) Uani 1 1 d . .
H13A H 0.5672 0.6397 1.0469 0.038 Uiso 1 1 calc R U
H13B H 0.5905 0.7897 0.9559 0.038 Uiso 1 1 calc R U
H13C H 0.5360 0.6511 0.9175 0.038 Uiso 1 1 calc R U
C10 C 0.09651(11) 0.98950(11) 0.64735(8) 0.02221(18) Uani 1 1 d . .
H10A H 0.0758 0.9526 0.5813 0.033 Uiso 1 1 calc R U
H10B H 0.1812 1.0563 0.6261 0.033 Uiso 1 1 calc R U
H10C H -0.0058 1.0441 0.6752 0.033 Uiso 1 1 calc R U
C14 C 0.18112(14) 0.62859(12) 1.07327(9) 0.0292(2) Uani 1 1 d . .
H14A H 0.0652 0.6715 1.0837 0.044 Uiso 1 1 calc R U
H14B H 0.2216 0.5785 1.1468 0.044 Uiso 1 1 calc R U
H14C H 0.1904 0.5561 1.0244 0.044 Uiso 1 1 calc R U
C11 C -0.00631(11) 0.71804(11) 0.80491(9) 0.02386(18) Uani 1 1 d . .
H11A H -0.1024 0.7816 0.8317 0.036 Uiso 1 1 calc R U
H11B H 0.0249 0.6328 0.8658 0.036 Uiso 1 1 calc R U
H11C H -0.0341 0.6820 0.7402 0.036 Uiso 1 1 calc R U
Cl Cl 0.30285(4) 0.90659(3) 1.13030(2) 0.03224(7) Uani 1 1 d . .
O1 O 0.47650(8) 0.94107(7) 0.66818(5) 0.01727(12) Uani 1 1 d . .
O2 O 0.80608(8) 0.51735(7) 0.56635(6) 0.02373(14) Uani 1 1 d . .
O3 O 0.25348(8) 0.49079(7) 0.74621(6) 0.02281(14) Uani 1 1 d . .
Si1 Si 0.16986(3) 0.82798(3) 0.76115(2) 0.01466(6) Uani 1 1 d . .
Si2 Si 0.30609(3) 0.77912(3) 1.00694(2) 0.01743(6) Uani 1 1 d . .

loop_
_atom_site_aniso_label
_atom_site_aniso_U_11
_atom_site_aniso_U_22
_atom_site_aniso_U_33
_atom_site_aniso_U_23
_atom_site_aniso_U_13
_atom_site_aniso_U_12
C1 0.0138(3) 0.0150(3) 0.0134(3) -0.0033(3) 0.0001(3) -0.0015(3)
C2 0.0155(3) 0.0134(3) 0.0135(3) -0.0028(3) -0.0013(3) -0.0017(3)
C3 0.0149(3) 0.0158(4) 0.0178(4) -0.0030(3) 0.0012(3) -0.0024(3)
C4 0.0152(4) 0.0163(4) 0.0173(4) -0.0030(3) 0.0015(3) 0.0007(3)
C5 0.0184(4) 0.0133(3) 0.0199(4) -0.0038(3) 0.0019(3) -0.0012(3)
C6 0.0158(4) 0.0152(4) 0.0157(4) -0.0026(3) 0.0009(3) -0.0035(3)
C7 0.0191(4) 0.0176(4) 0.0216(4) -0.0057(3) 0.0011(3) -0.0071(3)
C8 0.0236(4) 0.0170(4) 0.0324(5) -0.0058(4) 0.0070(4) 0.0018(3)
C12 0.0208(4) 0.0146(4) 0.0155(4) -0.0039(3) 0.0015(3) -0.0005(3)
C9 0.0266(4) 0.0176(4) 0.0335(5) -0.0087(4) 0.0068(4) -0.0090(3)
C13 0.0232(4) 0.0258(5) 0.0267(5) -0.0062(4) -0.0029(4) 0.0007(3)
C10 0.0195(4) 0.0233(4) 0.0208(4) -0.0010(3) -0.0029(3) 0.0022(3)
C14 0.0320(5) 0.0248(5) 0.0265(5) 0.0036(4) 0.0036(4) -0.0072(4)
C11 0.0159(4) 0.0237(4) 0.0322(5) -0.0072(4) 0.0030(3) -0.0044(3)
Cl 0.05112(16) 0.02803(13) 0.01865(11) -0.01088(9) -0.00443(10) 0.00118(11)
O1 0.0166(3) 0.0137(3) 0.0220(3) -0.0057(2) 0.0033(2) -0.0038(2)
O2 0.0177(3) 0.0167(3) 0.0339(4) -0.0060(3) 0.0088(3) 0.0004(2)
O3 0.0201(3) 0.0158(3) 0.0328(4) -0.0077(3) 0.0087(3) -0.0067(2)
Si1 0.01326(10) 0.01490(11) 0.01523(11) -0.00330(8) 0.00065(8) -0.00096(8)
Si2 0.02161(12) 0.01537(11) 0.01434(11) -0.00298(8) 0.00128(8) -0.00144(9)

loop_
_atom_type_symbol
_atom_type_description
_atom_type_scat_dispersion_real
_atom_type_scat_dispersion_imag
_atom_type_scat_source
C C 0.0033 0.0016 'International Tables Vol C Tables 4.2.6.8 and 6.1.1.4'
H H 0.0000 0.0000 'International Tables Vol C Tables 4.2.6.8 and 6.1.1.4'
Si Si 0.0817 0.0704 'International Tables Vol C Tables 4.2.6.8 and 6.1.1.4'
Cl Cl 0.1484 0.1585 'International Tables Vol C Tables 4.2.6.8 and 6.1.1.4'
O O 0.0106 0.0060 'International Tables Vol C Tables 4.2.6.8 and 6.1.1.4'

loop_
_geom_angle_atom_site_label_1
_geom_angle_atom_site_label_2
_geom_angle_atom_site_label_3
_geom_angle
C6 C1 C2 115.27(7)
C6 C1 Si1 126.43(6)
C2 C1 Si1 118.28(6)
O1 C2 C3 122.08(7)
O1 C2 C1 114.36(7)
C3 C2 C1 123.56(8)
C2 C3 C4 118.38(8)
O2 C4 C5 124.05(8)
O2 C4 C3 114.62(7)
C5 C4 C3 121.33(8)
C4 C5 C6 118.35(8)
O3 C6 C5 121.14(7)
O3 C6 C1 115.78(7)
C5 C6 C1 123.08(8)
Si2 C12 Si1 119.26(5)
C2 O1 C7 117.63(7)
C4 O2 C8 117.92(7)
C6 O3 C9 118.28(7)
C11 Si1 C10 106.13(5)
C11 Si1 C12 109.27(4)
C10 Si1 C12 107.31(4)
C11 Si1 C1 113.53(4)
C10 Si1 C1 109.75(4)
C12 Si1 C1 110.58(4)
C12 Si2 C13 113.34(4)
C12 Si2 C14 113.13(5)
C13 Si2 C14 112.24(5)
C12 Si2 Cl 106.52(3)
C13 Si2 Cl 105.72(4)
C14 Si2 Cl 105.08(4)

loop_
_geom_bond_atom_site_label_1
_geom_bond_atom_site_label_2
_geom_bond_distance
C1 C6 1.4044(11)
C1 C2 1.4118(11)
C1 Si1 1.8904(8)
C2 O1 1.3711(10)
C2 C3 1.3865(11)
C3 C4 1.3920(12)
C4 O2 1.3664(10)
C4 C5 1.3904(12)
C5 C6 1.4020(11)
C6 O3 1.3703(10)
C7 O1 1.4272(10)
C8 O2 1.4303(11)
C12 Si2 1.8492(9)
C12 Si1 1.8824(9)
C9 O3 1.4278(11)
C13 Si2 1.8506(10)
C10 Si1 1.8741(9)
C14 Si2 1.8529(10)
C11 Si1 1.8651(9)
Cl Si2 2.1004(3)

loop_
_geom_torsion_atom_site_label_1
_geom_torsion_atom_site_label_2
_geom_torsion_atom_site_label_3
_geom_torsion_atom_site_label_4
_geom_torsion
C6 C1 C2 O1 -179.22(7)
Si1 C1 C2 O1 2.24(10)
C6 C1 C2 C3 1.46(12)
Si1 C1 C2 C3 -177.09(7)
O1 C2 C3 C4 179.34(8)
C1 C2 C3 C4 -1.38(13)
C2 C3 C4 O2 -179.51(8)
C2 C3 C4 C5 0.38(13)
O2 C4 C5 C6 -179.69(8)
C3 C4 C5 C6 0.43(13)
C4 C5 C6 O3 179.85(8)
C4 C5 C6 C1 -0.31(13)
C2 C1 C6 O3 179.27(7)
Si1 C1 C6 O3 -2.32(11)
C2 C1 C6 C5 -0.59(12)
Si1 C1 C6 C5 177.83(7)
C3 C2 O1 C7 2.68(12)
C1 C2 O1 C7 -176.66(7)
C5 C4 O2 C8 -0.78(13)
C3 C4 O2 C8 179.11(8)
C5 C6 O3 C9 -9.33(13)
C1 C6 O3 C9 170.82(8)
Si2 C12 Si1 C11 70.39(6)
Si2 C12 Si1 C10 -174.95(5)
Si2 C12 Si1 C1 -55.27(6)
C6 C1 Si1 C11 -3.55(9)
C2 C1 Si1 C11 174.81(6)
C6 C1 Si1 C10 -122.13(8)
C2 C1 Si1 C10 56.23(8)
C6 C1 Si1 C12 119.67(8)
C2 C1 Si1 C12 -61.96(7)
Si1 C12 Si2 C13 72.05(6)
Si1 C12 Si2 C14 -57.18(7)
Si1 C12 Si2 Cl -172.12(4)
